data_7052685
loop_
_publ_author_name
'Majumdar, K. C.'
'Ganai, Sintu'
'Nandi, Raj Kumar'

_publ_section_title
;
 Regioselective synthesis of pyrimidine-annulated spiro-dihydrofurans
 by silver-catalyzed 5-endo-dig cyclization
;
_journal_issue 7
_journal_name_full 'New Journal of Chemistry'
_journal_page_first 1355
_journal_paper_doi 10.1039/c1nj20121b
_journal_volume 35
_journal_year 2011
_chemical_formula_sum 'C7 H7.5 Cl0.5 N O2'
_chemical_formula_weight 155.37
_chemical_name_systematic
;
?
;
_space_group_IT_number 61
_symmetry_space_group_name_Hall '-P 2ac 2ab'
_symmetry_space_group_name_H-M 'P b c a'
_atom_sites_solution_hydrogens geom
_atom_sites_solution_primary direct
_atom_sites_solution_secondary difmap
_audit_creation_method SHELXL-97
_cell_angle_alpha 90.00
_cell_angle_beta 90.00
_cell_angle_gamma 90.00
_cell_formula_units_Z 8
_cell_length_a 10.989(4)
_cell_length_b 11.905(4)
_cell_length_c 23.737(7)
_cell_measurement_temperature 293(2)
_cell_volume 3105.4(18)
_computing_structure_refinement 'SHELXL-97 (Sheldrick, 1997)'
_diffrn_ambient_temperature 293(2)
_diffrn_measured_fraction_theta_full 0.969
_diffrn_measured_fraction_theta_max 0.969
_diffrn_radiation_monochromator graphite
_diffrn_radiation_source 'fine-focus sealed tube'
_diffrn_radiation_type MoK\a
_diffrn_radiation_wavelength 0.71073
_diffrn_reflns_av_R_equivalents 0.0441
_diffrn_reflns_av_sigmaI/netI 0.0179
_diffrn_reflns_limit_h_max 12
_diffrn_reflns_limit_h_min -11
_diffrn_reflns_limit_k_max 13
_diffrn_reflns_limit_k_min -13
_diffrn_reflns_limit_l_max 26
_diffrn_reflns_limit_l_min -26
_diffrn_reflns_number 38174
_diffrn_reflns_theta_full 23.95
_diffrn_reflns_theta_max 23.95
_diffrn_reflns_theta_min 1.72
_exptl_absorpt_coefficient_mu 0.131
_exptl_crystal_density_diffrn 0.665
_exptl_crystal_density_method 'not measured'
_exptl_crystal_F_000 648
_refine_diff_density_max 0.370
_refine_diff_density_min -0.402
_refine_diff_density_rms 0.043
_refine_ls_extinction_method none
_refine_ls_goodness_of_fit_ref 0.994
_refine_ls_hydrogen_treatment mixed
_refine_ls_matrix_type full
_refine_ls_number_parameters 219
_refine_ls_number_reflns 2353
_refine_ls_number_restraints 0
_refine_ls_restrained_S_all 0.994
_refine_ls_R_factor_all 0.0486
_refine_ls_R_factor_gt 0.0413
_refine_ls_shift/su_max 0.001
_refine_ls_shift/su_mean 0.000
_refine_ls_structure_factor_coef Fsqd
_refine_ls_weighting_details 'calc w=1/[\s^2^(Fo^2^)+(0.0660P)^2^+2.2203P] where P=(Fo^2^+2Fc^2^)/3'
_refine_ls_weighting_scheme calc
_refine_ls_wR_factor_gt 0.1134
_refine_ls_wR_factor_ref 0.1195
_reflns_number_gt 2019
_reflns_number_total 2353
_reflns_threshold_expression >2sigma(I)
_cod_data_source_file c1nj20121b.txt
_cod_data_source_block kcm
_cod_original_cell_volume 3105.6(17)
_cod_original_formula_sum 'C7 H7.50 Cl0.50 N O2'
_cod_database_code 7052685

loop_
_symmetry_equiv_pos_as_xyz
'x, y, z'
'x+1/2, -y+1/2, -z'
'-x, y+1/2, -z+1/2'
'-x+1/2, -y, z+1/2'
'-x, -y, -z'
'-x-1/2, y-1/2, z'
'x, -y-1/2, z-1/2'
'x-1/2, y, -z-1/2'

loop_
_atom_site_label
_atom_site_type_symbol
_atom_site_fract_x
_atom_site_fract_y
_atom_site_fract_z
_atom_site_U_iso_or_equiv
_atom_site_adp_type
_atom_site_occupancy
_atom_site_symmetry_multiplicity
_atom_site_calc_flag
_atom_site_refinement_flags
_atom_site_disorder_assembly
_atom_site_disorder_group
C15 C -0.0274(3) 0.4669(2) 0.08799(16) 0.0773(10) Uani 1 1 d . . .
H15A H 0.0333 0.4158 0.1018 0.116 Uiso 1 1 calc R . .
H15B H -0.0562 0.4416 0.0520 0.116 Uiso 1 1 calc R . .
H15C H -0.0941 0.4698 0.1141 0.116 Uiso 1 1 calc R . .
C16 C 0.3275(2) 0.7087(2) 0.10505(13) 0.0592(7) Uani 1 1 d . . .
H16A H 0.3521 0.7840 0.0962 0.089 Uiso 1 1 calc R . .
H16B H 0.3770 0.6565 0.0844 0.089 Uiso 1 1 calc R . .
H16C H 0.3373 0.6958 0.1447 0.089 Uiso 1 1 calc R . .
O8 O 0.15531(16) 0.73926(16) -0.00483(7) 0.0480(5) Uani 1 1 d . . .
H9 H -0.107(3) 0.978(3) 0.1405(13) 0.075(9) Uiso 1 1 d . . .
H8B H -0.199(2) 0.934(2) 0.0434(10) 0.054(7) Uiso 1 1 d . . .
H8A H -0.080(2) 1.007(3) 0.0361(12) 0.067(8) Uiso 1 1 d . . .
H13 H 0.1817(19) 0.842(2) 0.0575(8) 0.028(5) Uiso 1 1 d . . .
H8 H 0.212(3) 0.766(3) -0.0172(13) 0.071(11) Uiso 1 1 d . . .
Cl1 Cl 0.15978(7) 0.71411(6) 0.35205(3) 0.0664(3) Uani 1 1 d . . .
O2 O -0.14886(14) 0.64671(14) 0.04759(7) 0.0485(4) Uani 1 1 d . . .
N2 N 0.19998(16) 0.69308(15) 0.08959(8) 0.0394(5) Uani 1 1 d . . .
O1 O -0.04881(15) 0.85019(13) 0.02504(6) 0.0478(4) Uani 1 1 d . . .
N1 N 0.02606(16) 0.57948(15) 0.08209(8) 0.0426(5) Uani 1 1 d . . .
C13 C 0.14448(19) 0.77294(19) 0.05147(9) 0.0362(5) Uani 1 1 d . . .
O3 O 0.20079(16) 0.51403(15) 0.12101(10) 0.0714(6) Uani 1 1 d . . .
C10 C 0.00989(19) 0.78138(17) 0.06542(8) 0.0337(5) Uani 1 1 d . . .
C7 C -0.01618(19) 0.83852(18) 0.12189(9) 0.0381(5) Uani 1 1 d . . .
C11 C -0.04510(19) 0.66429(18) 0.06320(8) 0.0344(5) Uani 1 1 d . . .
C4 C 0.0309(2) 0.80217(18) 0.17758(9) 0.0396(5) Uani 1 1 d . . .
C5 C -0.0154(2) 0.7101(2) 0.20557(10) 0.0521(7) Uani 1 1 d . . .
H5 H -0.0747 0.6663 0.1883 0.063 Uiso 1 1 calc R . .
C12 C 0.1491(2) 0.59253(19) 0.09905(10) 0.0434(6) Uani 1 1 d . . .
C1 C 0.1118(2) 0.7462(2) 0.28405(10) 0.0477(6) Uani 1 1 d . . .
C6 C 0.0247(2) 0.6817(2) 0.25884(10) 0.0544(7) Uani 1 1 d . . .
H6 H -0.0073 0.6195 0.2773 0.065 Uiso 1 1 calc R . .
C3 C 0.1197(3) 0.8650(2) 0.20403(10) 0.0544(7) Uani 1 1 d . . .
H3 H 0.1527 0.9270 0.1857 0.065 Uiso 1 1 calc R . .
C9 C -0.0849(2) 0.9265(2) 0.11207(12) 0.0512(6) Uani 1 1 d . . .
C2 C 0.1601(3) 0.8372(2) 0.25718(11) 0.0594(7) Uani 1 1 d . . .
H2 H 0.2199 0.8802 0.2746 0.071 Uiso 1 1 calc R . .
C8 C -0.1125(3) 0.9406(2) 0.05180(12) 0.0540(7) Uani 1 1 d . . .

loop_
_atom_site_aniso_label
_atom_site_aniso_U_11
_atom_site_aniso_U_22
_atom_site_aniso_U_33
_atom_site_aniso_U_23
_atom_site_aniso_U_13
_atom_site_aniso_U_12
C15 0.0595(17) 0.0379(14) 0.134(3) 0.0145(17) -0.0230(18) -0.0108(13)
C16 0.0348(13) 0.0737(19) 0.0689(18) 0.0043(14) -0.0111(12) -0.0076(12)
O8 0.0434(10) 0.0630(11) 0.0376(9) -0.0017(8) 0.0093(8) -0.0099(9)
Cl1 0.0841(5) 0.0712(5) 0.0440(4) 0.0081(3) -0.0139(3) -0.0104(4)
O2 0.0325(9) 0.0527(10) 0.0602(11) 0.0025(8) -0.0103(7) -0.0021(7)
N2 0.0282(9) 0.0433(11) 0.0467(11) 0.0026(9) -0.0056(8) -0.0022(8)
O1 0.0548(10) 0.0457(9) 0.0429(9) 0.0127(7) -0.0032(7) 0.0126(8)
N1 0.0345(10) 0.0306(10) 0.0626(12) 0.0047(9) -0.0095(9) -0.0019(8)
C13 0.0374(12) 0.0358(13) 0.0353(12) 0.0016(9) 0.0012(9) -0.0065(10)
O3 0.0548(11) 0.0516(11) 0.1078(16) 0.0246(11) -0.0263(11) 0.0079(9)
C10 0.0351(11) 0.0354(12) 0.0307(11) 0.0069(9) -0.0030(9) 0.0024(9)
C7 0.0406(12) 0.0336(12) 0.0402(12) 0.0018(9) 0.0057(10) -0.0021(10)
C11 0.0311(12) 0.0396(12) 0.0326(11) 0.0003(9) -0.0006(9) 0.0013(10)
C4 0.0453(13) 0.0382(12) 0.0354(12) -0.0024(10) 0.0073(10) -0.0026(10)
C5 0.0578(15) 0.0527(15) 0.0459(14) 0.0033(12) -0.0046(12) -0.0192(12)
C12 0.0363(12) 0.0405(13) 0.0535(14) 0.0021(11) -0.0076(10) 0.0046(11)
C1 0.0552(15) 0.0536(14) 0.0343(12) 0.0007(11) -0.0001(11) -0.0059(13)
C6 0.0677(17) 0.0519(14) 0.0435(14) 0.0112(12) 0.0005(12) -0.0166(13)
C3 0.0681(16) 0.0505(15) 0.0445(14) 0.0047(12) 0.0039(12) -0.0222(13)
C9 0.0569(15) 0.0397(14) 0.0570(16) -0.0016(12) 0.0106(12) 0.0030(12)
C2 0.0673(18) 0.0644(17) 0.0466(15) 0.0002(13) -0.0088(12) -0.0262(14)
C8 0.0506(16) 0.0425(15) 0.0690(18) 0.0119(13) 0.0035(13) 0.0104(13)

loop_
_atom_type_symbol
_atom_type_description
_atom_type_scat_dispersion_real
_atom_type_scat_dispersion_imag
_atom_type_scat_source
C C 0.0033 0.0016 'International Tables Vol C Tables 4.2.6.8 and 6.1.1.4'
H H 0.0000 0.0000 'International Tables Vol C Tables 4.2.6.8 and 6.1.1.4'
N N 0.0061 0.0033 'International Tables Vol C Tables 4.2.6.8 and 6.1.1.4'
O O 0.0106 0.0060 'International Tables Vol C Tables 4.2.6.8 and 6.1.1.4'
Cl Cl 0.1484 0.1585 'International Tables Vol C Tables 4.2.6.8 and 6.1.1.4'

loop_
_geom_angle_atom_site_label_1
_geom_angle_atom_site_label_2
_geom_angle_atom_site_label_3
_geom_angle
_geom_angle_site_symmetry_1
_geom_angle_site_symmetry_3
_geom_angle_publ_flag
C12 N2 C13 121.06(18) . . ?
C12 N2 C16 118.1(2) . . ?
C13 N2 C16 118.54(19) . . ?
C10 O1 C8 110.92(17) . . ?
C11 N1 C12 124.25(18) . . ?
C11 N1 C15 118.74(19) . . ?
C12 N1 C15 116.96(19) . . ?
O8 C13 N2 111.89(19) . . ?
O8 C13 C10 108.05(18) . . ?
N2 C13 C10 108.51(17) . . ?
O1 C10 C11 109.01(17) . . ?
O1 C10 C13 109.52(17) . . ?
C11 C10 C13 108.59(17) . . ?
O1 C10 C7 104.50(17) . . ?
C11 C10 C7 111.32(17) . . ?
C13 C10 C7 113.75(18) . . ?
C9 C7 C4 126.3(2) . . ?
C9 C7 C10 107.9(2) . . ?
C4 C7 C10 125.84(19) . . ?
O2 C11 N1 120.9(2) . . ?
O2 C11 C10 122.73(19) . . ?
N1 C11 C10 116.28(18) . . ?
C5 C4 C3 118.2(2) . . ?
C5 C4 C7 122.2(2) . . ?
C3 C4 C7 119.6(2) . . ?
C6 C5 C4 121.2(2) . . ?
O3 C12 N2 124.5(2) . . ?
O3 C12 N1 118.9(2) . . ?
N2 C12 N1 116.58(19) . . ?
C2 C1 C6 121.0(2) . . ?
C2 C1 Cl1 119.31(19) . . ?
C6 C1 Cl1 119.71(19) . . ?
C1 C6 C5 119.2(2) . . ?
C2 C3 C4 120.9(2) . . ?
C7 C9 C8 112.5(2) . . ?
C1 C2 C3 119.5(2) . . ?
O1 C8 C9 104.2(2) . . ?

loop_
_geom_bond_atom_site_label_1
_geom_bond_atom_site_label_2
_geom_bond_distance
_geom_bond_site_symmetry_2
_geom_bond_publ_flag
C15 N1 1.470(3) . ?
C16 N2 1.461(3) . ?
O8 C13 1.400(3) . ?
Cl1 C1 1.741(2) . ?
O2 C11 1.217(3) . ?
N2 C12 1.340(3) . ?
N2 C13 1.447(3) . ?
O1 C10 1.416(2) . ?
O1 C8 1.432(3) . ?
N1 C11 1.354(3) . ?
N1 C12 1.420(3) . ?
C13 C10 1.519(3) . ?
O3 C12 1.211(3) . ?
C10 C11 1.520(3) . ?
C10 C7 1.530(3) . ?
C7 C9 1.313(3) . ?
C7 C4 1.484(3) . ?
C4 C5 1.379(3) . ?
C4 C3 1.381(3) . ?
C5 C6 1.381(4) . ?
C1 C2 1.365(4) . ?
C1 C6 1.365(4) . ?
C3 C2 1.378(4) . ?
C9 C8 1.472(4) . ?
